data_1524864
loop_
_publ_author_name
'Markiv, V.Ya.'
'Bhan, S.'
'Belyavina, N.N.'

_publ_section_title
;
 Crystal structure of Hf Fe Ga2
;
_journal_name_full
;
Dopovidi Akademii Nauk Ukrains'koi RSR, Seriya A: Fiziko-Matematichni Ta 
Tekhnichni Nauki
;
_journal_page_first 70
_journal_page_last 74
_journal_volume 49
_journal_year 1987
_chemical_formula_sum 'Fe Ga2 Hf'
_space_group_IT_number 62
_symmetry_space_group_name_Hall '-P 2ac 2n'
_symmetry_space_group_name_H-M 'P n m a'
_cell_angle_alpha 90
_cell_angle_beta 90
_cell_angle_gamma 90
_cell_formula_units_Z 12
_cell_length_a 9.901
_cell_length_b 8.409
_cell_length_c 8.934
_cell_volume 743.823
_citation_journal_id_ASTM DNUNDU
_cod_data_source_file Markiv_DNUNDU_1987_1910.cif
_cod_data_source_block Fe1Ga2Hf1
_cod_original_cell_volume 743.8226
_cod_original_formula_sum 'Fe1 Ga2 Hf1'
_cod_database_code 1524864

loop_
_symmetry_equiv_pos_as_xyz
x,y,z
-x+1/2,-y,z+1/2
x+1/2,-y+1/2,-z+1/2
-x,y+1/2,-z
-x,-y,-z
x-1/2,y,-z-1/2
-x-1/2,y-1/2,z-1/2
x,-y-1/2,z

loop_
_atom_site_label
_atom_site_type_symbol
_atom_site_fract_x
_atom_site_fract_y
_atom_site_fract_z
_atom_site_occupancy
_atom_site_U_iso_or_equiv
Ga2 Ga 0.88 0.25 0.9197 1 0.0
Ga3 Ga 0.126 0.25 0.011 1 0.0
Fe1 Fe 0 0 0.5 1 0.0
Hf1 Hf 0.172 0.25 0.335 1 0.0
Hf2 Hf 0.4564 0.4733 0.335 1 0.0
Ga1 Ga 0.388 0.25 0.1 1 0.0
Ga5 Ga 0.178 0.924 0.323 1 0.0
Fe2 Fe 0.256 0.5 0.075 1 0.0
Ga4 Ga 0.598 0.25 0.86 1 0.0
